data_2002212
loop_
_publ_author_name
'Mueller-Buschbaum, Hk'
'Schmachtel, W'

_publ_section_title
;
Ueber Erdalkalimetalloxogallate. VI. Zum Problem der
Mischkristallbildung zwischen Ca Ga2 O4 Und Ca Al2
O4
;
_journal_name_full
;
Zeitschrift fuer Naturforschung, Teil B. Anorganische Chemie,
Organische Chemie (2,1947-32,1977)
;
_journal_page_first 1604
_journal_page_last 1606
_journal_volume 31
_journal_year 1976
_chemical_formula_structural 'Ca Ga0.5 Al1.5 O4'
_chemical_formula_sum 'Al1.5 Ca Ga0.5 O4'
_chemical_name_systematic
;
Calcium gallium aluminium oxide (1/.5/1.5/4)
;
_space_group_IT_number 14
_symmetry_cell_setting monoclinic
_symmetry_Int_Tables_number 14
_symmetry_space_group_name_Hall '-P 2yn'
_symmetry_space_group_name_H-M 'P 1 21/n 1'
_cell_angle_alpha 90
_cell_angle_beta 90.27
_cell_angle_gamma 90
_cell_formula_units_Z 12
_cell_length_a 8.757
_cell_length_b 8.113
_cell_length_c 15.334
_cell_volume 1089.4
_refine_ls_R_factor_all 0.091
_cod_original_formula_sum 'Al1.5 Ca Ga.5 O4'
_cod_database_code 2002212

loop_
_symmetry_equiv_pos_as_xyz
x,y,z
1/2+x,1/2-y,1/2+z
-x,-y,-z
1/2-x,1/2+y,1/2-z

loop_
_atom_site_label
_atom_site_type_symbol
_atom_site_symmetry_multiplicity
_atom_site_Wyckoff_symbol
_atom_site_fract_x
_atom_site_fract_y
_atom_site_fract_z
_atom_site_occupancy
_atom_site_attached_hydrogens
_atom_site_calc_flag
Ca1 Ca2+ 4 e 0.239 0.034 0.089 1. 0 d
Ca2 Ca2+ 4 e 0.268 0.47 0.071 1. 0 d
Ca3 Ca2+ 4 e 0.738 0.529 0.246 1. 0 d
Ga1 Ga3+ 4 e 0.423 0.326 0.239 0.25 0 d
Ga2 Ga3+ 4 e 0.42 0.726 0.232 0.25 0 d
Ga3 Ga3+ 4 e 0.597 0.828 0.078 0.25 0 d
Ga4 Ga3+ 4 e 0.611 0.22 0.08 0.25 0 d
Ga5 Ga3+ 4 e 0.935 0.728 0.09 0.25 0 d
Ga6 Ga3+ 4 e 0.939 0.335 0.093 0.25 0 d
Al1 Al3+ 4 e 0.423 0.326 0.239 0.75 0 d
Al2 Al3+ 4 e 0.42 0.726 0.232 0.75 0 d
Al3 Al3+ 4 e 0.597 0.828 0.078 0.75 0 d
Al4 Al3+ 4 e 0.611 0.22 0.08 0.75 0 d
Al5 Al3+ 4 e 0.935 0.728 0.09 0.75 0 d
Al6 Al3+ 4 e 0.939 0.335 0.093 0.75 0 d
O1 O2- 4 e 0.077 0.237 0.024 1. 0 d
O2 O2- 4 e 0.017 0.533 0.111 1. 0 d
O3 O2- 4 e 0.055 0.868 0.148 1. 0 d
O4 O2- 4 e 0.248 0.245 0.201 1. 0 d
O5 O2- 4 e 0.435 0.258 0.026 1. 0 d
O6 O2- 4 e 0.428 0.853 0.138 1. 0 d
O7 O2- 4 e 0.437 0.524 0.187 1. 0 d
O8 O2- 4 e 0.585 0.226 0.196 1. 0 d
O9 O2- 4 e 0.679 0.024 0.054 1. 0 d
O10 O2- 4 e 0.753 0.358 0.045 1. 0 d
O11 O2- 4 e 0.748 0.723 0.133 1. 0 d
O12 O2- 4 e 0.918 0.248 0.196 1. 0 d

loop_
_atom_type_symbol
_atom_type_oxidation_number
Ca2+ 2.000
Ga3+ 3.000
Al3+ 3.000
O2- -2.000
